data_2008350
loop_
_publ_author_name
'Batey, Robert A.'
'Yoshina-Ishii, Chiaki'
'Lough, Alan J.'

_publ_section_title
;
 3-Methyl-1-(1,2,3,4-tetrahydroisoquinolin-2-ylcarbonyl)imidazolium
 iodide
;
_journal_issue 4
_journal_name_full 'Acta Crystallographica Section C'
_journal_page_first 615
_journal_page_last 618
_journal_paper_doi 10.1107/S0108270198016473
_journal_volume 55
_journal_year 1999
_chemical_formula_moiety 'C14 H16 N3 O +, I-'
_chemical_formula_sum 'C14 H16 I N3 O'
_chemical_formula_weight 369.20
_chemical_name_systematic
;
 3,4-Dihydro-1H-isoquinoline-2-carbamoyl-3-methylimidazolium Iodide
;
_space_group_IT_number 61
_symmetry_cell_setting orthorhombic
_symmetry_space_group_name_Hall '-P 2ac 2ab'
_symmetry_space_group_name_H-M 'P b c a'
_audit_creation_method SHELXL-97
_cell_angle_alpha 90.00
_cell_angle_beta 90.00
_cell_angle_gamma 90.00
_cell_formula_units_Z 8
_cell_length_a 13.2974(6)
_cell_length_b 7.9474(4)
_cell_length_c 27.3988(14)
_cell_measurement_reflns_used 2918
_cell_measurement_temperature 293(2)
_cell_measurement_theta_max 26.36
_cell_measurement_theta_min 4
_cell_volume 2895.5(2)
_computing_cell_refinement 'Denzo-SMN (Otwinowski & Minor, 1997)'
_computing_data_collection 'Kappa CCD Server Software (Nonius, 1997)'
_computing_data_reduction Denzo-SMN
_computing_molecular_graphics 'SHELXTL (Bruker, 1998)'
_computing_publication_material SHELXTL
_computing_structure_refinement 'SHELXL97 (Sheldrick, 1997a)'
_computing_structure_solution 'SHELXS97 (Sheldrick, 1997b)'
_diffrn_ambient_temperature 293(2)
_diffrn_measured_fraction_theta_full 0.988
_diffrn_measured_fraction_theta_max 0.988
_diffrn_measurement_device_type 'Nonius Kappa CCD'
_diffrn_measurement_method '\f scans'
_diffrn_radiation_monochromator graphite
_diffrn_radiation_source 'fine-focus sealed tube'
_diffrn_radiation_type MoK\a
_diffrn_radiation_wavelength 0.71073
_diffrn_reflns_av_R_equivalents 0.105
_diffrn_reflns_av_sigmaI/netI 0.074
_diffrn_reflns_limit_h_max 16
_diffrn_reflns_limit_h_min 0
_diffrn_reflns_limit_k_max 9
_diffrn_reflns_limit_k_min 0
_diffrn_reflns_limit_l_max 0
_diffrn_reflns_limit_l_min -34
_diffrn_reflns_number 15794
_diffrn_reflns_theta_full 26.36
_diffrn_reflns_theta_max 26.36
_diffrn_reflns_theta_min 4.22
_exptl_absorpt_coefficient_mu 2.208
_exptl_absorpt_correction_T_max 0.957
_exptl_absorpt_correction_T_min 0.557
_exptl_absorpt_correction_type multi-scan
_exptl_absorpt_process_details '(Denzo-SMN; Otwinoski & Minor, 1997)'
_exptl_crystal_colour 'pale yellow'
_exptl_crystal_density_diffrn 1.694
_exptl_crystal_density_method 'not measured'
_exptl_crystal_description needle
_exptl_crystal_F_000 1456
_exptl_crystal_size_max 0.30
_exptl_crystal_size_mid 0.05
_exptl_crystal_size_min 0.02
_refine_diff_density_max 0.457
_refine_diff_density_min -0.488
_refine_ls_extinction_coef 0.00095(18)
_refine_ls_extinction_method 'SHELXTL (Sheldrick, 1997)'
_refine_ls_goodness_of_fit_ref 0.981
_refine_ls_hydrogen_treatment constr
_refine_ls_matrix_type full
_refine_ls_number_parameters 174
_refine_ls_number_reflns 2918
_refine_ls_number_restraints 0
_refine_ls_restrained_S_all 0.981
_refine_ls_R_factor_all 0.086
_refine_ls_R_factor_gt 0.041
_refine_ls_shift/su_max 0.002
_refine_ls_shift/su_mean 0.000
_refine_ls_structure_factor_coef Fsqd
_refine_ls_weighting_details 'calc w = 1/[\s^2^(Fo^2^)+(0.0174P)^2^+3.1213P] where P=(Fo^2^+2Fc^2^)/3'
_refine_ls_weighting_scheme calc
_refine_ls_wR_factor_ref 0.091
_reflns_number_gt 1829
_reflns_number_total 2918
_reflns_threshold_expression I>2\s(I)
_cod_data_source_file fg1529.cif
_cod_data_source_block k9893a
_cod_depositor_comments
;
The following automatic conversions were performed:
'_symmetry_cell_setting' value 'Orthorhombic' changed to 'orthorhombic'
according to '/home/saulius/struct/CIF-dictionaries/cif_core.dic'
dictionary named 'cif_core.dic' version 2.4.1 from
2010-06-29.

'_geom_bond_publ_flag' value 'Y' changed to 'y' according to
'/home/saulius/struct/CIF-dictionaries/cif_core.dic' dictionary named
'cif_core.dic' version 2.4.1 from 2010-06-29 (9 times).

Automatic conversion script
Id: cif_fix_enum 1527 2010-12-29 10:47:43Z saulius 

The following automatic conversions were performed:

'_geom_bond_publ_flag' value 'Y' changed to 'y' according to
/home/saulius/struct/CIF-dictionaries/cif_core.dic dictionary named
'cif_core.dic' version 2.4.1 from 2010-06-29 (9
times).

'_geom_angle_publ_flag' value 'Y' changed to 'y' according
to /home/saulius/struct/CIF-dictionaries/cif_core.dic dictionary
named 'cif_core.dic' version 2.4.1 from 2010-06-29 (10 times).

Automatic conversion script
Id: cif_fix_values 1715 2011-07-08 13:25:40Z adriana 
;
_cod_original_sg_symbol_H-M Pbca
_cod_database_code 2008350
_cod_database_fobs_code 2008350

loop_
_symmetry_equiv_pos_as_xyz
'x, y, z'
'-x+1/2, -y, z+1/2'
'-x, y+1/2, -z+1/2'
'x+1/2, -y+1/2, -z'
'-x, -y, -z'
'x-1/2, y, -z-1/2'
'x, -y-1/2, z-1/2'
'-x-1/2, y-1/2, z'

loop_
_atom_site_label
_atom_site_fract_x
_atom_site_fract_y
_atom_site_fract_z
_atom_site_U_iso_or_equiv
_atom_site_adp_type
_atom_site_calc_flag
_atom_site_refinement_flags
_atom_site_occupancy
_atom_site_disorder_assembly
_atom_site_disorder_group
_atom_site_type_symbol
I1 0.50967(2) 0.44226(4) 0.346858(13) 0.04510(15) Uani d . 1 . . I
N1 0.3325(3) 0.1276(5) 0.28518(16) 0.0364(10) Uani d . 1 . . N
C2 0.3682(4) 0.2035(7) 0.24532(18) 0.0396(13) Uani d . 1 . . C
H2A 0.4358 0.2167 0.2376 0.047 Uiso calc R 1 . . H
N3 0.2921(3) 0.2566(6) 0.21863(16) 0.0394(10) Uani d . 1 . . N
C4 0.2034(4) 0.2120(7) 0.2419(2) 0.0476(15) Uani d . 1 . . C
H4A 0.1385 0.2334 0.2308 0.057 Uiso calc R 1 . . H
C5 0.2282(3) 0.1330(7) 0.2829(2) 0.0439(13) Uani d . 1 . . C
H5A 0.1838 0.0893 0.3059 0.053 Uiso calc R 1 . . H
C6 0.3010(4) 0.3372(8) 0.1708(2) 0.0522(15) Uani d . 1 . . C
H6A 0.3482 0.4284 0.1727 0.078 Uiso calc R 1 . . H
H6B 0.2366 0.3798 0.1610 0.078 Uiso calc R 1 . . H
H6C 0.3241 0.2564 0.1473 0.078 Uiso calc R 1 . . H
C7 0.4007(3) 0.0360(7) 0.31777(19) 0.0373(12) Uani d . 1 . . C
O8 0.4753(3) -0.0236(5) 0.29930(14) 0.0500(10) Uani d . 1 . . O
N9 0.3722(3) 0.0210(5) 0.36398(15) 0.0364(10) Uani d . 1 . . N
C10 0.3001(3) 0.1307(7) 0.39021(19) 0.0400(12) Uani d . 1 . . C
H10A 0.2360 0.0733 0.3935 0.048 Uiso calc R 1 . . H
H10B 0.2892 0.2331 0.3717 0.048 Uiso calc R 1 . . H
C11 0.3410(4) 0.1741(7) 0.44050(19) 0.0418(13) Uani d . 1 . . C
H11A 0.4026 0.2384 0.4371 0.050 Uiso calc R 1 . . H
H11B 0.2926 0.2431 0.4578 0.050 Uiso calc R 1 . . H
C12 0.3617(4) 0.0171(7) 0.4694(2) 0.0421(13) Uani d . 1 . . C
C13 0.3358(4) -0.0058(8) 0.5183(2) 0.0528(16) Uani d . 1 . . C
H13A 0.3039 0.0798 0.5355 0.063 Uiso calc R 1 . . H
C14 0.3579(4) -0.1569(9) 0.5409(2) 0.0623(18) Uani d . 1 . . C
H14A 0.3416 -0.1717 0.5737 0.075 Uiso calc R 1 . . H
C15 0.4031(4) -0.2838(8) 0.5162(2) 0.0563(16) Uani d . 1 . . C
H15A 0.4164 -0.3851 0.5319 0.068 Uiso calc R 1 . . H
C16 0.4295(4) -0.2637(7) 0.4678(2) 0.0518(15) Uani d . 1 . . C
H16A 0.4613 -0.3502 0.4509 0.062 Uiso calc R 1 . . H
C17 0.4080(4) -0.1126(7) 0.4447(2) 0.0415(13) Uani d . 1 . . C
C18 0.4440(4) -0.0820(7) 0.39365(19) 0.0438(13) Uani d . 1 . . C
H18A 0.5084 -0.0248 0.3949 0.053 Uiso calc R 1 . . H
H18B 0.4542 -0.1895 0.3776 0.053 Uiso calc R 1 . . H

loop_
_atom_site_aniso_label
_atom_site_aniso_U_11
_atom_site_aniso_U_22
_atom_site_aniso_U_33
_atom_site_aniso_U_12
_atom_site_aniso_U_13
_atom_site_aniso_U_23
I1 0.0442(2) 0.0460(2) 0.0451(2) 0.00048(17) 0.00273(16) 0.00219(19)
N1 0.030(2) 0.040(2) 0.039(3) 0.0025(17) -0.0030(17) -0.003(2)
C2 0.032(3) 0.049(3) 0.038(3) 0.004(2) 0.001(2) -0.007(3)
N3 0.035(2) 0.048(3) 0.036(3) 0.002(2) -0.0004(18) 0.001(2)
C4 0.031(3) 0.065(4) 0.047(4) 0.003(2) -0.006(2) -0.004(3)
C5 0.028(3) 0.058(4) 0.046(3) 0.000(2) -0.002(2) -0.002(3)
C6 0.049(3) 0.065(4) 0.043(3) 0.007(3) 0.000(2) 0.011(3)
C7 0.037(3) 0.041(3) 0.035(3) 0.000(2) 0.000(2) 0.004(3)
O8 0.0437(19) 0.064(3) 0.042(2) 0.0201(18) 0.0033(16) -0.002(2)
N9 0.037(2) 0.038(3) 0.035(2) 0.0094(18) -0.0006(16) 0.000(2)
C10 0.039(3) 0.041(3) 0.040(3) 0.008(2) 0.002(2) 0.001(3)
C11 0.044(3) 0.041(3) 0.040(3) 0.003(2) 0.005(2) 0.000(3)
C12 0.037(3) 0.048(4) 0.041(3) -0.008(2) -0.005(2) -0.002(3)
C13 0.043(3) 0.072(4) 0.043(3) 0.000(3) 0.002(2) 0.002(3)
C14 0.061(4) 0.083(5) 0.044(4) -0.008(4) -0.008(3) 0.017(4)
C15 0.053(3) 0.058(4) 0.058(4) 0.003(3) -0.008(3) 0.015(4)
C16 0.052(3) 0.049(4) 0.054(4) 0.008(3) -0.011(3) 0.005(3)
C17 0.038(3) 0.048(3) 0.038(3) 0.002(2) -0.007(2) 0.000(3)
C18 0.050(3) 0.044(3) 0.037(3) 0.009(2) -0.001(2) -0.002(3)

loop_
_atom_type_symbol
_atom_type_description
_atom_type_scat_dispersion_real
_atom_type_scat_dispersion_imag
_atom_type_scat_source
C C 0.0033 0.0016 'International Tables Vol C Tables 4.2.6.8 and 6.1.1.4'
H H 0.0000 0.0000 'International Tables Vol C Tables 4.2.6.8 and 6.1.1.4'
N N 0.0061 0.0033 'International Tables Vol C Tables 4.2.6.8 and 6.1.1.4'
O O 0.0106 0.0060 'International Tables Vol C Tables 4.2.6.8 and 6.1.1.4'
I I -0.4742 1.8119 'International Tables Vol C Tables 4.2.6.8 and 6.1.1.4'

loop_
_geom_angle_atom_site_label_1
_geom_angle_atom_site_label_2
_geom_angle_atom_site_label_3
_geom_angle
_geom_angle_publ_flag
C2 N1 C5 107.7(4) y
C2 N1 C7 120.2(4) y
C5 N1 C7 131.3(4) y
N3 C2 N1 109.0(4) y
C2 N3 C4 108.4(5) y
C2 N3 C6 125.1(4) ?
C4 N3 C6 126.3(4) ?
C5 C4 N3 107.3(4) y
C4 C5 N1 107.5(5) y
O8 C7 N9 126.7(5) y
O8 C7 N1 116.5(5) y
N9 C7 N1 116.7(4) y
C7 N9 C10 126.5(4) ?
C7 N9 C18 112.7(4) ?
C10 N9 C18 118.1(4) ?
N9 C10 C11 109.9(4) ?
C12 C11 C10 110.8(4) ?
C17 C12 C13 118.9(5) ?
C17 C12 C11 116.4(5) ?
C13 C12 C11 124.7(5) ?
C14 C13 C12 119.5(6) ?
C15 C14 C13 121.0(6) ?
C14 C15 C16 120.5(6) ?
C15 C16 C17 119.1(6) ?
C12 C17 C16 121.0(5) ?
C12 C17 C18 118.7(5) ?
C16 C17 C18 120.0(5) ?
N9 C18 C17 113.0(4) ?

loop_
_geom_bond_atom_site_label_1
_geom_bond_atom_site_label_2
_geom_bond_site_symmetry_2
_geom_bond_distance
_geom_bond_publ_flag
N1 C2 . 1.334(6) y
N1 C5 . 1.390(6) y
N1 C7 . 1.466(6) y
C2 N3 . 1.318(6) y
N3 C4 . 1.386(6) y
N3 C6 . 1.463(7) y
C4 C5 . 1.330(7) y
C7 O8 . 1.211(6) y
C7 N9 . 1.327(6) y
N9 C10 . 1.482(6) ?
N9 C18 . 1.498(6) ?
C10 C11 . 1.521(7) ?
C11 C12 . 1.503(7) ?
C12 C17 . 1.378(7) ?
C12 C13 . 1.395(8) ?
C13 C14 . 1.383(8) ?
C14 C15 . 1.355(9) ?
C15 C16 . 1.381(8) ?
C16 C17 . 1.388(7) ?
C17 C18 . 1.498(7) ?

loop_
_cod_related_entry_id
_cod_related_entry_database
_cod_related_entry_code
1 ChemSpider 10794354
